data_4327976
loop_
_publ_author_name
'Linda Tjioe'
'Tanmaya Joshi'
'Craig M. Forsyth'
'Boujemaa Moubaraki'
'Keith S. Murray'
'Jo\"el Brugger'
'Bim Graham'
'Leone Spiccia'

_publ_contact_author_address
;Monash University
School of Chemistry
Wellington Rd
Clayton
Victoria, Australia, 3800
;
_publ_contact_author_email leone.spiccia@monash.edu
_publ_contact_author_fax +610399054597
_publ_contact_author_name 'Leone Spiccia'
_publ_contact_author_phone +610399054526
_publ_section_title
;
 Phosphodiester Cleavage Properties of Copper(II) Complexes of
 1,4,7-Triazacyclononane Ligands Bearing Single Alkyl Guanidine Pendants
;
_journal_name_full 'Inorganic Chemistry'
_journal_page_first 939
_journal_page_last 953
_journal_paper_doi 10.1021/ic2019814
_journal_volume 51
_journal_year 2012
_chemical_formula_moiety 'C18 H45 Cu2 N12 O1, 3(Cl O4)'
_chemical_formula_sum 'C18 H45 Cl3 Cu2 N12 O13'
_chemical_formula_weight 871.09
_chemical_name_common (1-(2-Guanidinoethyl)-1,4,7-triazacyclononane)copper(II)perchlorate
_chemical_name_systematic
; 
 ? 
;
_space_group_IT_number 60
_symmetry_cell_setting orthorhombic
_symmetry_space_group_name_Hall '-P 2n 2ab'
_symmetry_space_group_name_H-M 'P b c n'
_atom_sites_solution_hydrogens geom
_atom_sites_solution_primary direct
_atom_sites_solution_secondary difmap
_audit_creation_method SHELXL-97
_cell_angle_alpha 90.00
_cell_angle_beta 90.00
_cell_angle_gamma 90.00
_cell_formula_units_Z 4
_cell_length_a 10.6042(11)
_cell_length_b 17.6925(16)
_cell_length_c 17.6100(17)
_cell_measurement_temperature 123(2)
_cell_volume 3303.9(6)
_computing_cell_refinement 'Bruker apex2 v2.0'
_computing_data_collection 'Bruker apex2 v2.0'
_computing_data_reduction 'Bruker apex2 v2.0'
_computing_molecular_graphics X-Seed
_computing_publication_material CIFTAB
_computing_structure_refinement 'SHELXL-97 (Sheldrick, 1997)'
_computing_structure_solution 'SHELXS-97 (Sheldrick, 1990)'
_diffrn_ambient_temperature 123(2)
_diffrn_measured_fraction_theta_full 0.934
_diffrn_measured_fraction_theta_max 0.934
_diffrn_measurement_device_type 'Bruker X8 Apex CCD'
_diffrn_measurement_method 'thin slice phi scan'
_diffrn_radiation_monochromator graphite
_diffrn_radiation_source 'fine-focus sealed tube'
_diffrn_radiation_type MoK\a
_diffrn_radiation_wavelength 0.71073
_diffrn_reflns_av_R_equivalents 0.0343
_diffrn_reflns_av_sigmaI/netI 0.0329
_diffrn_reflns_limit_h_max 7
_diffrn_reflns_limit_h_min -12
_diffrn_reflns_limit_k_max 19
_diffrn_reflns_limit_k_min -13
_diffrn_reflns_limit_l_max 20
_diffrn_reflns_limit_l_min -20
_diffrn_reflns_number 10302
_diffrn_reflns_theta_full 24.99
_diffrn_reflns_theta_max 24.99
_diffrn_reflns_theta_min 2.24
_diffrn_standards_number 0
_exptl_absorpt_coefficient_mu 1.609
_exptl_absorpt_correction_T_max 0.92
_exptl_absorpt_correction_T_min 0.70
_exptl_absorpt_correction_type multi-scan
_exptl_absorpt_process_details SADABS
_exptl_crystal_colour blue
_exptl_crystal_density_diffrn 1.751
_exptl_crystal_description prism
_exptl_crystal_F_000 1800
_exptl_crystal_size_max 0.20
_exptl_crystal_size_mid 0.10
_exptl_crystal_size_min 0.05
_refine_diff_density_max 0.682
_refine_diff_density_min -0.606
_refine_diff_density_rms 0.080
_refine_ls_extinction_method none
_refine_ls_goodness_of_fit_ref 1.039
_refine_ls_hydrogen_treatment mixed
_refine_ls_matrix_type full
_refine_ls_number_parameters 242
_refine_ls_number_reflns 2728
_refine_ls_number_restraints 7
_refine_ls_restrained_S_all 1.040
_refine_ls_R_factor_all 0.0504
_refine_ls_R_factor_gt 0.0366
_refine_ls_shift/su_max 0.000
_refine_ls_shift/su_mean 0.000
_refine_ls_structure_factor_coef Fsqd
_refine_ls_weighting_details 'calc w=1/[\s^2^(Fo^2^)+(0.0545P)^2^+4.4641P] where P=(Fo^2^+2Fc^2^)/3'
_refine_ls_weighting_scheme calc
_refine_ls_wR_factor_gt 0.0937
_refine_ls_wR_factor_ref 0.1019
_reflns_number_gt 2186
_reflns_number_total 2728
_reflns_threshold_expression >2sigma(I)
_cod_data_source_file ic2019814_si_001_2.cif
_cod_data_source_block C1
_cod_database_code 4327976

loop_
_symmetry_equiv_pos_as_xyz
'x, y, z'
'-x+1/2, -y+1/2, z+1/2'
'x+1/2, -y+1/2, -z'
'-x, y, -z+1/2'
'-x, -y, -z'
'x-1/2, y-1/2, -z-1/2'
'-x-1/2, y-1/2, z'
'x, -y, z-1/2'

loop_
_atom_site_label
_atom_site_type_symbol
_atom_site_fract_x
_atom_site_fract_y
_atom_site_fract_z
_atom_site_U_iso_or_equiv
_atom_site_adp_type
_atom_site_occupancy
_atom_site_symmetry_multiplicity
_atom_site_calc_flag
_atom_site_refinement_flags
Cu1 Cu 0.90832(4) 0.17913(3) 0.16214(2) 0.01856(16) Uani 1 1 d .
Cl1 Cl 1.18075(9) 0.56372(6) 0.10044(5) 0.0288(2) Uani 1 1 d .
Cl2 Cl 0.5000 0.35457(8) 0.2500 0.0251(3) Uani 1 2 d S
O1 O 1.0000 0.1413(2) 0.2500 0.0219(8) Uani 1 2 d SD
H1 H 1.0000 0.0876 0.2500 0.026 Uiso 1 2 calc SRD
O2 O 1.2616(4) 0.5407(3) 0.16017(17) 0.0760(13) Uani 1 1 d .
O3 O 1.2522(3) 0.5605(3) 0.03288(18) 0.0752(13) Uani 1 1 d .
O4 O 1.1365(4) 0.6382(2) 0.1100(3) 0.103(2) Uani 1 1 d .
O5 O 1.0750(3) 0.51504(18) 0.0938(2) 0.0564(10) Uani 1 1 d .
O6 O 0.6085(3) 0.40008(18) 0.23559(19) 0.0450(8) Uani 1 1 d .
O7 O 0.4739(3) 0.30757(19) 0.18562(16) 0.0410(8) Uani 1 1 d .
N1 N 0.7906(3) 0.22346(18) 0.08271(16) 0.0222(7) Uani 1 1 d .
N2 N 0.7685(3) 0.10149(19) 0.17711(17) 0.0247(7) Uani 1 1 d D
N3 N 0.9602(3) 0.10186(19) 0.06586(17) 0.0258(7) Uani 1 1 d D
N4 N 0.9951(3) 0.27863(18) 0.15097(15) 0.0208(7) Uani 1 1 d .
N5 N 1.1574(3) 0.3677(2) 0.1585(2) 0.0344(9) Uani 1 1 d D
N6 N 1.1930(3) 0.2460(2) 0.19514(18) 0.0250(7) Uani 1 1 d D
C1 C 0.6634(3) 0.1864(2) 0.0875(2) 0.0270(9) Uani 1 1 d .
H1A H 0.6530 0.1505 0.0449 0.032 Uiso 1 1 calc R
H1B H 0.5964 0.2252 0.0836 0.032 Uiso 1 1 calc R
C2 C 0.6512(4) 0.1446(2) 0.1624(2) 0.0293(9) Uani 1 1 d .
H2A H 0.6365 0.1811 0.2041 0.035 Uiso 1 1 calc R
H2B H 0.5785 0.1096 0.1604 0.035 Uiso 1 1 calc R
C3 C 0.7837(4) 0.0342(2) 0.1265(2) 0.0295(9) Uani 1 1 d .
H3A H 0.7231 0.0378 0.0839 0.035 Uiso 1 1 calc R
H3B H 0.7639 -0.0122 0.1556 0.035 Uiso 1 1 calc R
C4 C 0.9163(4) 0.0285(2) 0.0951(2) 0.0299(9) Uani 1 1 d .
H4A H 0.9741 0.0111 0.1356 0.036 Uiso 1 1 calc R
H4B H 0.9181 -0.0093 0.0537 0.036 Uiso 1 1 calc R
C5 C 0.8925(4) 0.1302(2) -0.0024(2) 0.0313(10) Uani 1 1 d .
H5A H 0.8176 0.0982 -0.0120 0.038 Uiso 1 1 calc R
H5B H 0.9486 0.1266 -0.0471 0.038 Uiso 1 1 calc R
C6 C 0.8513(4) 0.2113(2) 0.00800(19) 0.0286(9) Uani 1 1 d .
H6A H 0.9256 0.2448 0.0035 0.034 Uiso 1 1 calc R
H6B H 0.7912 0.2249 -0.0328 0.034 Uiso 1 1 calc R
C7 C 0.7825(4) 0.3043(2) 0.1051(2) 0.0271(9) Uani 1 1 d .
H7A H 0.7317 0.3089 0.1521 0.033 Uiso 1 1 calc R
H7B H 0.7397 0.3333 0.0646 0.033 Uiso 1 1 calc R
C8 C 0.9135(4) 0.3370(2) 0.1187(2) 0.0282(9) Uani 1 1 d .
H8A H 0.9494 0.3552 0.0701 0.034 Uiso 1 1 calc R
H8B H 0.9079 0.3804 0.1540 0.034 Uiso 1 1 calc R
C9 C 1.1111(3) 0.2977(2) 0.16706(19) 0.0246(9) Uani 1 1 d .
H2 H 0.767(4) 0.084(2) 0.2231(11) 0.037(12) Uiso 1 1 d D
H3 H 1.0405(13) 0.098(2) 0.056(2) 0.025(10) Uiso 1 1 d D
H6D H 1.2735(13) 0.255(2) 0.187(2) 0.025(11) Uiso 1 1 d D
H5D H 1.2318(18) 0.379(2) 0.1771(19) 0.022(10) Uiso 1 1 d D
H5C H 1.107(4) 0.4054(18) 0.149(3) 0.047(15) Uiso 1 1 d D
H6C H 1.173(4) 0.1984(9) 0.188(2) 0.029(12) Uiso 1 1 d D

loop_
_atom_site_aniso_label
_atom_site_aniso_U_11
_atom_site_aniso_U_22
_atom_site_aniso_U_33
_atom_site_aniso_U_23
_atom_site_aniso_U_13
_atom_site_aniso_U_12
Cu1 0.0204(2) 0.0225(3) 0.0127(2) 0.00190(18) -0.00326(16) -0.00165(18)
Cl1 0.0328(5) 0.0264(6) 0.0270(5) -0.0070(4) 0.0092(4) -0.0028(4)
Cl2 0.0220(6) 0.0308(8) 0.0224(6) 0.000 0.0015(5) 0.000
O1 0.0286(19) 0.021(2) 0.0164(16) 0.000 -0.0085(15) 0.000
O2 0.067(2) 0.132(4) 0.0286(17) 0.001(2) -0.0161(17) -0.020(3)
O3 0.055(2) 0.141(4) 0.0299(17) 0.014(2) 0.0176(17) 0.029(2)
O4 0.050(2) 0.034(2) 0.227(6) -0.048(3) 0.047(3) -0.0050(18)
O5 0.0463(19) 0.029(2) 0.094(3) -0.0022(18) -0.0162(18) -0.0094(15)
O6 0.0327(16) 0.041(2) 0.061(2) 0.0109(16) -0.0005(14) -0.0140(14)
O7 0.0354(17) 0.062(2) 0.0253(14) -0.0164(14) -0.0034(12) 0.0000(15)
N1 0.0252(16) 0.025(2) 0.0160(14) 0.0031(13) -0.0022(12) -0.0016(13)
N2 0.0258(16) 0.031(2) 0.0172(15) 0.0069(14) -0.0050(13) -0.0062(14)
N3 0.0287(17) 0.028(2) 0.0207(16) -0.0028(14) -0.0024(14) 0.0012(15)
N4 0.0248(16) 0.022(2) 0.0150(14) 0.0008(12) -0.0007(12) 0.0002(13)
N5 0.028(2) 0.033(3) 0.042(2) 0.0039(17) -0.0022(16) -0.0108(17)
N6 0.0213(16) 0.030(2) 0.0234(16) 0.0015(15) -0.0028(14) -0.0035(15)
C1 0.022(2) 0.036(3) 0.0226(19) 0.0020(17) -0.0073(15) -0.0021(17)
C2 0.024(2) 0.037(3) 0.026(2) 0.0044(18) -0.0033(16) -0.0031(18)
C3 0.035(2) 0.022(2) 0.032(2) 0.0028(17) -0.0133(18) -0.0054(17)
C4 0.034(2) 0.022(2) 0.034(2) -0.0036(18) -0.0096(17) -0.0002(17)
C5 0.041(2) 0.036(3) 0.0170(19) -0.0048(17) -0.0042(17) 0.0034(18)
C6 0.040(2) 0.033(3) 0.0132(17) 0.0063(16) -0.0036(16) 0.0014(19)
C7 0.027(2) 0.028(3) 0.0266(19) 0.0031(17) -0.0017(16) 0.0044(17)
C8 0.030(2) 0.026(2) 0.029(2) 0.0037(17) 0.0022(17) 0.0006(16)
C9 0.029(2) 0.030(3) 0.0152(17) -0.0037(16) 0.0059(15) -0.0072(17)

loop_
_atom_type_symbol
_atom_type_description
_atom_type_scat_dispersion_real
_atom_type_scat_dispersion_imag
_atom_type_scat_source
C C 0.0033 0.0016 'International Tables Vol C Tables 4.2.6.8 and 6.1.1.4'
H H 0.0000 0.0000 'International Tables Vol C Tables 4.2.6.8 and 6.1.1.4'
N N 0.0061 0.0033 'International Tables Vol C Tables 4.2.6.8 and 6.1.1.4'
O O 0.0106 0.0060 'International Tables Vol C Tables 4.2.6.8 and 6.1.1.4'
Cu Cu 0.3201 1.2651 'International Tables Vol C Tables 4.2.6.8 and 6.1.1.4'
Cl Cl 0.1484 0.1585 'International Tables Vol C Tables 4.2.6.8 and 6.1.1.4'

loop_
_geom_angle_atom_site_label_1
_geom_angle_atom_site_label_2
_geom_angle_atom_site_label_3
_geom_angle
_geom_angle_site_symmetry_1
_geom_angle_site_symmetry_3
O1 Cu1 N4 98.71(12) . .
O1 Cu1 N1 170.70(9) . .
N4 Cu1 N1 82.82(12) . .
O1 Cu1 N2 91.64(11) . .
N4 Cu1 N2 160.47(13) . .
N1 Cu1 N2 84.41(12) . .
O1 Cu1 N3 105.57(11) . .
N4 Cu1 N3 110.46(12) . .
N1 Cu1 N3 82.28(12) . .
N2 Cu1 N3 82.27(13) . .
O4 Cl1 O3 108.5(3) . .
O4 Cl1 O2 112.5(3) . .
O3 Cl1 O2 106.8(2) . .
O4 Cl1 O5 108.3(2) . .
O3 Cl1 O5 109.3(2) . .
O2 Cl1 O5 111.4(2) . .
O6 Cl2 O6 111.3(3) . 4_655
O6 Cl2 O7 108.21(17) . 4_655
O6 Cl2 O7 110.01(18) 4_655 4_655
O6 Cl2 O7 110.01(18) . .
O6 Cl2 O7 108.21(17) 4_655 .
O7 Cl2 O7 109.1(3) 4_655 .
Cu1 O1 Cu1 139.8(2) 4_755 .
C6 N1 C7 113.7(3) . .
C6 N1 C1 112.1(3) . .
C7 N1 C1 110.7(3) . .
C6 N1 Cu1 106.8(2) . .
C7 N1 Cu1 103.0(2) . .
C1 N1 Cu1 110.1(2) . .
C2 N2 C3 113.3(3) . .
C2 N2 Cu1 104.0(2) . .
C3 N2 Cu1 112.4(2) . .
C4 N3 C5 115.4(3) . .
C4 N3 Cu1 101.3(2) . .
C5 N3 Cu1 106.6(2) . .
C9 N4 C8 117.3(3) . .
C9 N4 Cu1 129.9(3) . .
C8 N4 Cu1 112.8(2) . .
N1 C1 C2 109.8(3) . .
N2 C2 C1 109.3(3) . .
N2 C3 C4 111.7(3) . .
N3 C4 C3 111.3(3) . .
N3 C5 C6 111.3(3) . .
N1 C6 C5 111.8(3) . .
N1 C7 C8 110.7(3) . .
N4 C8 C7 109.4(3) . .
N4 C9 N5 124.0(4) . .
N4 C9 N6 120.5(4) . .
N5 C9 N6 115.5(3) . .

loop_
_geom_bond_atom_site_label_1
_geom_bond_atom_site_label_2
_geom_bond_distance
_geom_bond_site_symmetry_2
Cu1 O1 1.9461(13) .
Cu1 N4 1.996(3) .
Cu1 N1 2.032(3) .
Cu1 N2 2.038(3) .
Cu1 N3 2.246(3) .
Cl1 O4 1.409(4) .
Cl1 O3 1.412(3) .
Cl1 O2 1.417(4) .
Cl1 O5 1.419(3) .
Cl2 O6 1.427(3) .
Cl2 O6 1.427(3) 4_655
Cl2 O7 1.433(3) 4_655
Cl2 O7 1.433(3) .
O1 Cu1 1.9461(13) 4_755
N1 C6 1.480(4) .
N1 C7 1.486(5) .
N1 C1 1.503(5) .
N2 C2 1.482(5) .
N2 C3 1.495(5) .
N3 C4 1.471(5) .
N3 C5 1.487(5) .
N4 C9 1.307(5) .
N4 C8 1.462(5) .
N5 C9 1.340(5) .
N6 C9 1.355(5) .
C1 C2 1.518(5) .
C3 C4 1.515(6) .
C5 C6 1.509(6) .
C7 C8 1.524(5) .

loop_
_geom_hbond_atom_site_label_D
_geom_hbond_atom_site_label_H
_geom_hbond_atom_site_label_A
_geom_hbond_distance_DH
_geom_hbond_distance_HA
_geom_hbond_distance_DA
_geom_hbond_angle_DHA
_geom_hbond_site_symmetry_A
N2 H2 O2 0.870(10) 2.192(11) 3.062(4) 179(4) 6_556
N3 H3 O3 0.873(10) 2.330(14) 3.190(5) 168(3) 7_855
N5 H5C O5 0.873(10) 2.19(3) 2.976(5) 149(4) .
N5 H5D O6 0.877(10) 2.318(16) 3.158(5) 160(3) 4_755
N6 H6D O7 0.879(10) 2.319(15) 3.177(4) 165(4) 1_655
N6 H6C O1 0.878(10) 2.36(3) 2.925(4) 122(3) .
